data_4028675
loop_
_publ_author_name
'Bifu Liu'
'Hanling Gao'
'Yue Yu'
'Wanqing Wu'
'Huanfeng Jiang'

_publ_section_title
;
 Palladium-Catalyzed Intermolecular Aerobic Oxidative Cyclization of
 2-Ethynylanilines with Isocyanides: Regioselective Synthesis of
 4-Halo-2-aminoquinolines
;
_journal_name_full 'Journal of Organic Chemistry'
_journal_page_first 10319
_journal_page_last 10328
_journal_paper_doi 10.1021/jo401707j
_journal_volume 78
_journal_year 2013
_chemical_formula_sum 'C19 H18 Br Cl N2'
_chemical_formula_weight 389.71
_chemical_name_systematic
; 
 ? 
;
_space_group_IT_number 114
_symmetry_cell_setting tetragonal
_symmetry_space_group_name_Hall 'P -4 2n'
_symmetry_space_group_name_H-M 'P -4 21 c'
_atom_sites_solution_hydrogens geom
_atom_sites_solution_primary direct
_atom_sites_solution_secondary difmap
_audit_creation_method SHELXL-97
_cell_angle_alpha 90.00
_cell_angle_beta 90.00
_cell_angle_gamma 90.00
_cell_formula_units_Z 8
_cell_length_a 20.320(3)
_cell_length_b 20.320(3)
_cell_length_c 8.7899(18)
_cell_measurement_temperature 293(2)
_cell_volume 3629.4(11)
_computing_structure_refinement 'SHELXL-97 (Sheldrick, 1997)'
_computing_structure_solution 'SHELXS-97 (Sheldrick, 1990)'
_diffrn_ambient_temperature 293(2)
_diffrn_measured_fraction_theta_full 0.998
_diffrn_measured_fraction_theta_max 0.998
_diffrn_radiation_monochromator graphite
_diffrn_radiation_source 'fine-focus sealed tube'
_diffrn_radiation_type MoK\a
_diffrn_radiation_wavelength 0.71073
_diffrn_reflns_av_R_equivalents 0.0781
_diffrn_reflns_av_sigmaI/netI 0.0446
_diffrn_reflns_limit_h_max 26
_diffrn_reflns_limit_h_min -26
_diffrn_reflns_limit_k_max 26
_diffrn_reflns_limit_k_min -26
_diffrn_reflns_limit_l_max 11
_diffrn_reflns_limit_l_min -11
_diffrn_reflns_number 53330
_diffrn_reflns_theta_full 27.47
_diffrn_reflns_theta_max 27.47
_diffrn_reflns_theta_min 3.06
_exptl_absorpt_coefficient_mu 2.413
_exptl_crystal_density_diffrn 1.426
_exptl_crystal_F_000 1584
_refine_diff_density_max 0.744
_refine_diff_density_min -0.624
_refine_diff_density_rms 0.063
_refine_ls_abs_structure_details 'Flack H D (1983), Acta Cryst. A39, 876-881'
_refine_ls_abs_structure_Flack 0.013(13)
_refine_ls_extinction_coef 0.0206(17)
_refine_ls_extinction_expression Fc^*^=kFc[1+0.001xFc^2^\l^3^/sin(2\q)]^-1/4^
_refine_ls_extinction_method SHELXL
_refine_ls_goodness_of_fit_ref 1.017
_refine_ls_hydrogen_treatment mixed
_refine_ls_matrix_type full
_refine_ls_number_parameters 209
_refine_ls_number_reflns 4149
_refine_ls_number_restraints 0
_refine_ls_restrained_S_all 1.017
_refine_ls_R_factor_all 0.0726
_refine_ls_R_factor_gt 0.0506
_refine_ls_shift/su_max 0.000
_refine_ls_shift/su_mean 0.000
_refine_ls_structure_factor_coef Fsqd
_refine_ls_weighting_details 'calc w=1/[\s^2^(Fo^2^)+(0.0981P)^2^+0.0000P] where P=(Fo^2^+2Fc^2^)/3'
_refine_ls_weighting_scheme calc
_refine_ls_wR_factor_gt 0.1456
_refine_ls_wR_factor_ref 0.1590
_reflns_number_gt 2757
_reflns_number_total 4149
_reflns_threshold_expression >2sigma(I)
_cod_data_source_file jo401707j_si_002.cif
_cod_data_source_block 1
_cod_original_cell_volume 3629.3(10)
_cod_database_code 4028675

loop_
_symmetry_equiv_pos_as_xyz
'x, y, z'
'-x, -y, z'
'y, -x, -z'
'-y, x, -z'
'-x+1/2, y+1/2, -z+1/2'
'x+1/2, -y+1/2, -z+1/2'
'-y+1/2, -x+1/2, z+1/2'
'y+1/2, x+1/2, z+1/2'

loop_
_atom_site_label
_atom_site_type_symbol
_atom_site_fract_x
_atom_site_fract_y
_atom_site_fract_z
_atom_site_U_iso_or_equiv
_atom_site_adp_type
_atom_site_occupancy
_atom_site_symmetry_multiplicity
_atom_site_calc_flag
_atom_site_refinement_flags
Br1 Br 0.40210(3) 0.52118(3) 0.13695(8) 0.1150(3) Uani 1 1 d .
Cl1 Cl 0.18780(6) 0.44748(5) 0.67270(15) 0.0799(4) Uani 1 1 d .
C1 C 0.18758(19) 0.57950(19) 1.0099(5) 0.0595(9) Uani 1 1 d .
N1 N 0.31427(17) 0.65636(16) 0.7906(4) 0.0658(9) Uani 1 1 d .
H1A H 0.3364 0.6446 0.7118 0.079 Uiso 1 1 calc R
C13 C 0.3575(2) 0.5312(2) 0.3280(6) 0.0724(11) Uani 1 1 d .
C5 C 0.1228(2) 0.4796(2) 0.9818(6) 0.0728(12) Uani 1 1 d .
H5A H 0.1122 0.4421 0.9262 0.087 Uiso 1 1 calc R
N2 N 0.23499(17) 0.62388(17) 0.9674(4) 0.0620(8) Uani 1 1 d .
C14 C 0.3071(2) 0.5770(2) 0.3315(5) 0.0738(11) Uani 1 1 d .
H14A H 0.2956 0.6015 0.2462 0.089 Uiso 1 1 calc R
C6 C 0.17184(18) 0.52265(19) 0.9274(4) 0.0597(9) Uani 1 1 d .
C7 C 0.20709(18) 0.51382(18) 0.7888(4) 0.0580(9) Uani 1 1 d .
C16 C 0.33192(19) 0.71976(18) 0.8559(5) 0.0612(9) Uani 1 1 d .
C19 C 0.3802(3) 0.7511(3) 0.7485(6) 0.0817(14) Uani 1 1 d .
H19A H 0.3598 0.7571 0.6509 0.123 Uiso 1 1 calc R
H19B H 0.4180 0.7232 0.7378 0.123 Uiso 1 1 calc R
H19C H 0.3936 0.7931 0.7881 0.123 Uiso 1 1 calc R
C9 C 0.26696(18) 0.61305(17) 0.8388(5) 0.0559(8) Uani 1 1 d .
C2 C 0.1540(2) 0.5926(2) 1.1485(5) 0.0752(11) Uani 1 1 d .
H2A H 0.1639 0.6295 1.2064 0.090 Uiso 1 1 calc R
C8 C 0.25471(19) 0.55612(19) 0.7423(4) 0.0552(8) Uani 1 1 d .
C15 C 0.2745(2) 0.5843(2) 0.4700(5) 0.0702(11) Uani 1 1 d .
H15A H 0.2403 0.6145 0.4772 0.084 Uiso 1 1 calc R
C10 C 0.29152(18) 0.54794(18) 0.5970(4) 0.0560(8) Uani 1 1 d .
C11 C 0.3425(2) 0.5022(2) 0.5863(5) 0.0715(11) Uani 1 1 d .
H11A H 0.3542 0.4767 0.6698 0.086 Uiso 1 1 calc R
C12 C 0.3758(2) 0.4953(3) 0.4478(7) 0.0825(14) Uani 1 1 d .
H12A H 0.4107 0.4659 0.4394 0.099 Uiso 1 1 calc R
C4 C 0.0909(2) 0.4919(2) 1.1130(6) 0.0836(13) Uani 1 1 d .
H4A H 0.0590 0.4630 1.1490 0.100 Uiso 1 1 calc R
C18 C 0.2705(2) 0.7631(2) 0.8659(6) 0.0887(14) Uani 1 1 d .
H18A H 0.2516 0.7679 0.7665 0.133 Uiso 1 1 calc R
H18B H 0.2824 0.8056 0.9048 0.133 Uiso 1 1 calc R
H18C H 0.2391 0.7429 0.9328 0.133 Uiso 1 1 calc R
C17 C 0.3645(3) 0.7097(3) 1.0143(6) 0.0869(15) Uani 1 1 d .
H17A H 0.4030 0.6828 1.0034 0.130 Uiso 1 1 calc R
H17B H 0.3339 0.6884 1.0813 0.130 Uiso 1 1 calc R
H17C H 0.3766 0.7516 1.0559 0.130 Uiso 1 1 calc R
C3 C 0.1066(3) 0.5489(3) 1.1939(7) 0.0935(16) Uani 1 1 d .
H3A H 0.0837 0.5576 1.2832 0.112 Uiso 1 1 calc R

loop_
_atom_site_aniso_label
_atom_site_aniso_U_11
_atom_site_aniso_U_22
_atom_site_aniso_U_33
_atom_site_aniso_U_23
_atom_site_aniso_U_13
_atom_site_aniso_U_12
Br1 0.1223(5) 0.1199(5) 0.1027(5) -0.0311(4) 0.0511(4) -0.0142(4)
Cl1 0.0900(7) 0.0619(6) 0.0880(8) -0.0117(6) -0.0051(6) -0.0144(5)
C1 0.058(2) 0.057(2) 0.064(2) 0.0075(17) 0.0022(17) 0.0042(17)
N1 0.076(2) 0.0583(17) 0.0629(18) -0.0145(15) 0.0165(17) -0.0142(16)
C13 0.068(2) 0.071(2) 0.078(3) -0.013(2) 0.014(2) -0.011(2)
C5 0.067(2) 0.061(2) 0.090(3) 0.014(2) 0.005(2) -0.0002(19)
N2 0.0617(18) 0.0633(19) 0.0611(18) -0.0056(15) 0.0080(15) -0.0020(15)
C14 0.084(3) 0.081(3) 0.057(2) -0.001(2) 0.008(2) 0.004(2)
C6 0.055(2) 0.056(2) 0.068(2) 0.0088(18) -0.0045(17) 0.0025(17)
C7 0.060(2) 0.053(2) 0.061(2) 0.0031(16) -0.0089(17) -0.0019(16)
C16 0.067(2) 0.0542(19) 0.062(2) -0.0117(18) 0.0060(19) -0.0039(16)
C19 0.091(3) 0.076(3) 0.078(3) -0.005(2) 0.017(3) -0.024(2)
C9 0.0581(19) 0.0524(18) 0.057(2) -0.0085(16) 0.0024(17) -0.0017(15)
C2 0.081(3) 0.072(3) 0.072(3) 0.004(2) 0.020(2) 0.004(2)
C8 0.060(2) 0.052(2) 0.0534(18) 0.0004(15) -0.0037(16) 0.0003(16)
C15 0.079(3) 0.062(2) 0.069(3) 0.000(2) 0.005(2) 0.016(2)
C10 0.061(2) 0.0504(19) 0.0568(19) -0.0047(16) -0.0001(17) -0.0012(15)
C11 0.072(2) 0.072(2) 0.071(2) -0.002(2) -0.007(2) 0.011(2)
C12 0.071(3) 0.077(3) 0.099(4) -0.021(3) 0.007(3) 0.014(2)
C4 0.074(3) 0.068(3) 0.108(4) 0.017(3) 0.020(3) 0.001(2)
C18 0.089(3) 0.062(2) 0.115(4) 0.007(3) 0.020(3) 0.008(2)
C17 0.101(4) 0.101(4) 0.059(2) -0.005(2) -0.011(2) -0.023(3)
C3 0.084(3) 0.097(4) 0.099(4) 0.018(3) 0.041(3) 0.015(3)

loop_
_atom_type_symbol
_atom_type_description
_atom_type_scat_dispersion_real
_atom_type_scat_dispersion_imag
_atom_type_scat_source
C C 0.0033 0.0016 'International Tables Vol C Tables 4.2.6.8 and 6.1.1.4'
H H 0.0000 0.0000 'International Tables Vol C Tables 4.2.6.8 and 6.1.1.4'
N N 0.0061 0.0033 'International Tables Vol C Tables 4.2.6.8 and 6.1.1.4'
Cl Cl 0.1484 0.1585 'International Tables Vol C Tables 4.2.6.8 and 6.1.1.4'
Br Br -0.2901 2.4595 'International Tables Vol C Tables 4.2.6.8 and 6.1.1.4'

loop_
_geom_angle_atom_site_label_1
_geom_angle_atom_site_label_2
_geom_angle_atom_site_label_3
_geom_angle
N2 C1 C6 124.1(4)
N2 C1 C2 116.6(4)
C6 C1 C2 119.2(4)
C9 N1 C16 128.3(3)
C12 C13 C14 123.8(4)
C12 C13 Br1 120.1(4)
C14 C13 Br1 116.1(4)
C4 C5 C6 121.0(5)
C9 N2 C1 118.0(3)
C13 C14 C15 116.3(4)
C1 C6 C5 119.8(4)
C1 C6 C7 115.6(3)
C5 C6 C7 124.6(4)
C8 C7 C6 122.4(4)
C8 C7 Cl1 118.4(3)
C6 C7 Cl1 119.2(3)
N1 C16 C19 106.8(3)
N1 C16 C18 109.4(3)
C19 C16 C18 108.9(4)
N1 C16 C17 109.9(4)
C19 C16 C17 109.9(4)
C18 C16 C17 111.8(4)
N2 C9 N1 120.1(3)
N2 C9 C8 123.1(3)
N1 C9 C8 116.7(3)
C3 C2 C1 117.8(4)
C7 C8 C9 116.7(3)
C7 C8 C10 123.1(3)
C9 C8 C10 120.2(3)
C10 C15 C14 122.0(4)
C15 C10 C11 119.1(4)
C15 C10 C8 120.5(3)
C11 C10 C8 120.4(3)
C10 C11 C12 119.0(4)
C13 C12 C11 119.8(4)
C5 C4 C3 118.8(5)
C2 C3 C4 123.4(5)

loop_
_geom_bond_atom_site_label_1
_geom_bond_atom_site_label_2
_geom_bond_distance
Br1 C13 1.919(5)
Cl1 C7 1.735(4)
C1 N2 1.372(5)
C1 C6 1.401(6)
C1 C2 1.421(6)
N1 C9 1.370(5)
N1 C16 1.455(5)
C13 C12 1.333(7)
C13 C14 1.384(7)
C5 C4 1.346(7)
C5 C6 1.410(6)
N2 C9 1.322(5)
C14 C15 1.394(6)
C6 C7 1.425(5)
C7 C8 1.357(5)
C16 C19 1.503(6)
C16 C18 1.529(6)
C16 C17 1.555(7)
C9 C8 1.456(5)
C2 C3 1.369(7)
C8 C10 1.489(5)
C15 C10 1.382(6)
C10 C11 1.395(6)
C11 C12 1.400(7)
C4 C3 1.395(8)
